data_1553345
loop_
_publ_author_name
'Qi, Changxing'
'Liu, Mengting'
'Zhou, Qun'
'Gao, Weixi'
'Chen, Chunmei'
'Lai, Yongji'
'Hu, Zhengxi'
'Xue, Yongbo'
'Zhang, Jinwen'
'Li, Dongyan'
'Li, Xiao-Nian'
'Zhang, Qing'
'Wang, Jianping'
'Zhu, Hucheng'
'Zhang, Yonghui'

_publ_section_title
;
 BACE1 Inhibitory Meroterpenoids from Aspergillus terreus.
;
_journal_issue 9
_journal_name_full 'Journal of natural products'
_journal_page_first 1937
_journal_page_last 1945
_journal_paper_doi 10.1021/acs.jnatprod.7b01050
_journal_volume 81
_journal_year 2018
_chemical_formula_sum 'C27 H36 O8'
_chemical_formula_weight 488.56
_space_group_IT_number 79
_space_group_name_Hall 'I 4'
_space_group_name_H-M_alt 'I 4'
_symmetry_cell_setting tetragonal
_symmetry_space_group_name_H-M 'I 4'
_atom_sites_solution_hydrogens geom
_atom_sites_solution_primary direct
_atom_sites_solution_secondary difmap
_audit_creation_method SHELXL-97
_cell_angle_alpha 90.00
_cell_angle_beta 90.00
_cell_angle_gamma 90.00
_cell_formula_units_Z 8
_cell_length_a 27.2552(4)
_cell_length_b 27.2552(4)
_cell_length_c 7.0051(2)
_cell_measurement_reflns_used 8680
_cell_measurement_temperature 296(2)
_cell_measurement_theta_max 70.82
_cell_measurement_theta_min 2.29
_cell_volume 5203.71(18)
_computing_cell_refinement 'Bruker SAINT'
_computing_data_collection 'Bruker APEX2'
_computing_data_reduction 'Bruker SAINT'
_computing_molecular_graphics 'Bruker SHELXTL'
_computing_publication_material 'Bruker SHELXTL'
_computing_structure_refinement 'SHELXL-97 (Sheldrick, 2008)'
_computing_structure_solution 'SHELXS-97 (Sheldrick, 2008)'
_diffrn_ambient_temperature 296(2)
_diffrn_measured_fraction_theta_full 0.950
_diffrn_measured_fraction_theta_max 0.950
_diffrn_measurement_device_type 'Bruker APEX-II CCD'
_diffrn_measurement_method '\f and \w scans'
_diffrn_radiation_monochromator graphite
_diffrn_radiation_source 'fine-focus sealed tube'
_diffrn_radiation_type CuK\a
_diffrn_radiation_wavelength 1.54178
_diffrn_reflns_av_R_equivalents 0.0311
_diffrn_reflns_av_sigmaI/netI 0.0259
_diffrn_reflns_limit_h_max 29
_diffrn_reflns_limit_h_min -32
_diffrn_reflns_limit_k_max 30
_diffrn_reflns_limit_k_min -28
_diffrn_reflns_limit_l_max 7
_diffrn_reflns_limit_l_min -7
_diffrn_reflns_number 11393
_diffrn_reflns_theta_full 67.49
_diffrn_reflns_theta_max 67.49
_diffrn_reflns_theta_min 2.29
_exptl_absorpt_coefficient_mu 0.751
_exptl_absorpt_correction_T_max 0.9287
_exptl_absorpt_correction_T_min 0.9153
_exptl_absorpt_correction_type none
_exptl_crystal_density_diffrn 1.247
_exptl_crystal_density_meas 0
_exptl_crystal_density_method 'not measured'
_exptl_crystal_F_000 2096
_exptl_crystal_size_max 0.12
_exptl_crystal_size_mid 0.10
_exptl_crystal_size_min 0.10
_refine_diff_density_max 0.334
_refine_diff_density_min -0.162
_refine_diff_density_rms 0.047
_refine_ls_abs_structure_details 'Flack H D (1983), Acta Cryst. A39, 876-881'
_refine_ls_abs_structure_Flack 0.11(17)
_refine_ls_extinction_method none
_refine_ls_goodness_of_fit_ref 1.076
_refine_ls_hydrogen_treatment mixed
_refine_ls_matrix_type full
_refine_ls_number_parameters 345
_refine_ls_number_reflns 4102
_refine_ls_number_restraints 32
_refine_ls_restrained_S_all 1.125
_refine_ls_R_factor_all 0.0364
_refine_ls_R_factor_gt 0.0359
_refine_ls_shift/su_max 0.001
_refine_ls_shift/su_mean 0.000
_refine_ls_structure_factor_coef Fsqd
_refine_ls_weighting_details 'calc w=1/[\s^2^(Fo^2^)+(0.0654P)^2^+1.2261P] where P=(Fo^2^+2Fc^2^)/3'
_refine_ls_weighting_scheme calc
_refine_ls_wR_factor_gt 0.1002
_refine_ls_wR_factor_ref 0.1005
_reflns_number_gt 4066
_reflns_number_total 4102
_reflns_threshold_expression >2sigma(I)
_cod_data_source_file np7b01050_si_003.cif
_cod_data_source_block t
_cod_depositor_comments
;
The following automatic conversions were performed:

data item '_symmetry_cell_setting' value 'Tetragonal' was changed to
'tetragonal' in accordance with the
/home/saulius/struct/COD-crude-data/automatic-downloads/DataCite-retrospective/ACS/depositions/lib/dictionaries/cif_core.dic
dictionary named 'cif_core.dic' version 2.4.2 last updated on
2011-04-26.

Automatic conversion script
Id: cif_fix_values 6909 2019-04-08 15:41:33Z antanas 
;
_cod_original_sg_symbol_H-M I4
_cod_database_code 1553345

loop_
_symmetry_equiv_pos_as_xyz
'x, y, z'
'-x, -y, z'
'-y, x, z'
'y, -x, z'
'x+1/2, y+1/2, z+1/2'
'-x+1/2, -y+1/2, z+1/2'
'-y+1/2, x+1/2, z+1/2'
'y+1/2, -x+1/2, z+1/2'

loop_
_atom_site_label
_atom_site_type_symbol
_atom_site_fract_x
_atom_site_fract_y
_atom_site_fract_z
_atom_site_U_iso_or_equiv
_atom_site_adp_type
_atom_site_occupancy
_atom_site_symmetry_multiplicity
_atom_site_calc_flag
_atom_site_refinement_flags
_atom_site_disorder_assembly
_atom_site_disorder_group
C1 C 0.21801(7) 0.50485(6) 0.5514(3) 0.0399(4) Uani 1 1 d . . .
H1A H 0.2477 0.5139 0.6189 0.048 Uiso 1 1 calc R . .
H1B H 0.2269 0.4981 0.4198 0.048 Uiso 1 1 calc R . .
C2 C 0.18223(7) 0.54843(7) 0.5559(3) 0.0433(4) Uani 1 1 d . . .
H2A H 0.1989 0.5774 0.5084 0.052 Uiso 1 1 calc R . .
H2B H 0.1550 0.5416 0.4707 0.052 Uiso 1 1 calc R . .
C3 C 0.16265(7) 0.55899(6) 0.7495(3) 0.0398(4) Uani 1 1 d . . .
C4 C 0.14084(7) 0.51586(7) 0.8616(3) 0.0412(4) Uani 1 1 d . . .
C5 C 0.17726(6) 0.47199(6) 0.8439(3) 0.0332(4) Uani 1 1 d . . .
H5 H 0.2066 0.4832 0.9122 0.040 Uiso 1 1 calc R . .
C6 C 0.16213(6) 0.42587(6) 0.9495(3) 0.0355(4) Uani 1 1 d . . .
C7 C 0.20495(6) 0.39217(6) 0.9944(3) 0.0344(4) Uani 1 1 d . . .
H7 H 0.2295 0.4112 1.0650 0.041 Uiso 1 1 calc R . .
C8 C 0.22856(6) 0.37545(6) 0.8029(3) 0.0321(4) Uani 1 1 d . . .
C9 C 0.24027(6) 0.42114(6) 0.6773(3) 0.0317(4) Uani 1 1 d . . .
H9 H 0.2646 0.4399 0.7501 0.038 Uiso 1 1 calc R . .
C10 C 0.19695(6) 0.45763(6) 0.6415(3) 0.0321(4) Uani 1 1 d . . .
C11 C 0.26719(7) 0.40494(7) 0.4938(3) 0.0424(4) Uani 1 1 d . . .
H11A H 0.2456 0.3843 0.4188 0.051 Uiso 1 1 calc R . .
H11B H 0.2750 0.4337 0.4181 0.051 Uiso 1 1 calc R . .
C12 C 0.31384(7) 0.37720(7) 0.5365(3) 0.0432(4) Uani 1 1 d . . .
C13 C 0.30652(7) 0.33110(7) 0.6594(3) 0.0409(4) Uani 1 1 d . . .
C14 C 0.27799(6) 0.34797(6) 0.8438(3) 0.0347(4) Uani 1 1 d . . .
H14 H 0.2698 0.3182 0.9158 0.042 Uiso 1 1 calc R . .
C15 C 0.31353(6) 0.37782(6) 0.9670(3) 0.0349(4) Uani 1 1 d . . .
C16 C 0.37387(7) 0.31284(7) 0.9194(3) 0.0485(5) Uani 1 1 d . . .
C17 C 0.35599(8) 0.30863(7) 0.7143(3) 0.0478(5) Uani 1 1 d . . .
C18 C 0.43036(8) 0.31714(9) 0.9162(4) 0.0630(7) Uani 1 1 d . A .
C19 C 0.08877(8) 0.50767(9) 0.7801(4) 0.0570(6) Uani 1 1 d . . .
H19A H 0.0738 0.4802 0.8431 0.085 Uiso 1 1 calc R . .
H19B H 0.0909 0.5012 0.6457 0.085 Uiso 1 1 calc R . .
H19C H 0.0693 0.5365 0.8011 0.085 Uiso 1 1 calc R . .
C20 C 0.13693(11) 0.52928(9) 1.0718(4) 0.0635(7) Uani 1 1 d . . .
H20A H 0.1689 0.5370 1.1206 0.095 Uiso 1 1 calc R . .
H20B H 0.1235 0.5021 1.1415 0.095 Uiso 1 1 calc R . .
H20C H 0.1159 0.5573 1.0860 0.095 Uiso 1 1 calc R . .
C21 C 0.19095(7) 0.33960(7) 0.7127(3) 0.0438(5) Uani 1 1 d . . .
H21A H 0.1974 0.3069 0.7570 0.066 Uiso 1 1 calc R . .
H21B H 0.1939 0.3406 0.5762 0.066 Uiso 1 1 calc R . .
H21C H 0.1584 0.3491 0.7492 0.066 Uiso 1 1 calc R . .
C22 C 0.15731(7) 0.43653(7) 0.5089(3) 0.0435(4) Uani 1 1 d . . .
H22A H 0.1381 0.4629 0.4566 0.065 Uiso 1 1 calc R . .
H22B H 0.1364 0.4149 0.5801 0.065 Uiso 1 1 calc R . .
H22C H 0.1726 0.4186 0.4070 0.065 Uiso 1 1 calc R . .
C23 C 0.35643(8) 0.39190(10) 0.4722(4) 0.0641(6) Uani 1 1 d . . .
H23A H 0.3585 0.4201 0.3981 0.077 Uiso 1 1 calc R . .
H23B H 0.3846 0.3741 0.5007 0.077 Uiso 1 1 calc R . .
C24 C 0.28077(9) 0.29054(8) 0.5402(4) 0.0610(6) Uani 1 1 d . . .
H24A H 0.3036 0.2772 0.4497 0.092 Uiso 1 1 calc R . .
H24B H 0.2533 0.3044 0.4736 0.092 Uiso 1 1 calc R . .
H24C H 0.2695 0.2650 0.6237 0.092 Uiso 1 1 calc R . .
C25 C 0.35854(10) 0.26869(9) 1.0367(5) 0.0676(7) Uani 1 1 d . . .
H25A H 0.3699 0.2726 1.1655 0.101 Uiso 1 1 calc R . .
H25B H 0.3726 0.2395 0.9825 0.101 Uiso 1 1 calc R . .
H25C H 0.3234 0.2660 1.0363 0.101 Uiso 1 1 calc R . .
C26 C 0.4964(2) 0.3709(3) 0.8545(17) 0.101(3) Uani 0.624(11) 1 d PDU A 1
H26A H 0.5068 0.3885 0.7412 0.121 Uiso 0.624(11) 1 calc PR A 1
H26B H 0.5152 0.3407 0.8621 0.121 Uiso 0.624(11) 1 calc PR A 1
C27 C 0.5063(4) 0.4014(5) 1.027(2) 0.195(5) Uani 0.624(11) 1 d PDU A 1
H27A H 0.4967 0.4346 1.0015 0.293 Uiso 0.624(11) 1 d PR A 1
H27B H 0.5407 0.4003 1.0554 0.293 Uiso 0.624(11) 1 d PR A 1
H27C H 0.4880 0.3890 1.1333 0.293 Uiso 0.624(11) 1 d PR A 1
C26' C 0.4942(4) 0.3634(4) 0.770(2) 0.086(4) Uani 0.376(11) 1 d PDU A 2
H26C H 0.4993 0.3412 0.6633 0.103 Uiso 0.376(11) 1 calc PR A 2
H26D H 0.5170 0.3548 0.8703 0.103 Uiso 0.376(11) 1 calc PR A 2
C27' C 0.5026(4) 0.4144(4) 0.708(3) 0.140(6) Uani 0.376(11) 1 d PDU A 2
H27D H 0.4853 0.4203 0.5905 0.209 Uiso 0.376(11) 1 calc PR A 2
H27E H 0.5370 0.4196 0.6884 0.209 Uiso 0.376(11) 1 calc PR A 2
H27F H 0.4908 0.4365 0.8042 0.209 Uiso 0.376(11) 1 calc PR A 2
O1 O 0.16265(6) 0.60015(5) 0.8154(2) 0.0529(4) Uani 1 1 d . . .
O2 O 0.12090(5) 0.41522(5) 0.9965(3) 0.0516(4) Uani 1 1 d . . .
O3 O 0.19208(5) 0.35113(5) 1.1065(2) 0.0466(4) Uani 1 1 d D . .
H3 H 0.1624(4) 0.3490(10) 1.123(5) 0.070 Uiso 1 1 d D . .
O4 O 0.30620(5) 0.41731(4) 1.0342(2) 0.0423(3) Uani 1 1 d . . .
O5 O 0.35746(5) 0.35771(5) 1.0046(3) 0.0528(4) Uani 1 1 d . . .
O6 O 0.38075(7) 0.28572(7) 0.6034(3) 0.0725(5) Uani 1 1 d . . .
O7 O 0.45712(7) 0.28600(7) 0.9700(4) 0.0873(7) Uani 1 1 d . . .
O8 O 0.44364(6) 0.35906(7) 0.8393(5) 0.0882(7) Uani 1 1 d D . .

loop_
_atom_site_aniso_label
_atom_site_aniso_U_11
_atom_site_aniso_U_22
_atom_site_aniso_U_33
_atom_site_aniso_U_23
_atom_site_aniso_U_13
_atom_site_aniso_U_12
C1 0.0441(9) 0.0383(9) 0.0372(11) 0.0061(7) 0.0006(8) -0.0026(7)
C2 0.0523(10) 0.0346(9) 0.0430(12) 0.0078(8) -0.0018(8) 0.0002(7)
C3 0.0437(9) 0.0335(9) 0.0421(11) 0.0023(7) -0.0101(8) 0.0067(7)
C4 0.0491(10) 0.0341(9) 0.0403(12) 0.0029(7) 0.0045(8) 0.0091(8)
C5 0.0352(8) 0.0296(8) 0.0348(11) -0.0006(7) 0.0005(7) 0.0016(7)
C6 0.0371(9) 0.0334(8) 0.0359(10) 0.0011(7) 0.0038(7) 0.0026(7)
C7 0.0347(8) 0.0302(7) 0.0384(11) 0.0033(7) 0.0065(7) 0.0011(6)
C8 0.0314(8) 0.0270(7) 0.0378(11) -0.0034(6) 0.0024(7) -0.0008(6)
C9 0.0318(8) 0.0320(8) 0.0312(10) -0.0018(6) 0.0019(6) -0.0033(6)
C10 0.0352(8) 0.0306(8) 0.0306(10) -0.0017(6) 0.0004(7) -0.0022(6)
C11 0.0445(9) 0.0476(10) 0.0353(11) -0.0023(8) 0.0047(8) 0.0041(8)
C12 0.0457(10) 0.0480(10) 0.0358(11) -0.0039(8) 0.0090(8) 0.0045(8)
C13 0.0419(10) 0.0371(9) 0.0437(12) -0.0089(8) 0.0068(8) 0.0046(7)
C14 0.0347(8) 0.0274(8) 0.0421(11) -0.0022(7) 0.0061(7) 0.0005(6)
C15 0.0339(8) 0.0340(8) 0.0368(10) 0.0026(7) 0.0033(7) 0.0023(6)
C16 0.0412(10) 0.0411(10) 0.0631(15) 0.0012(9) 0.0059(9) 0.0112(8)
C17 0.0453(11) 0.0389(10) 0.0591(15) -0.0010(9) 0.0141(9) 0.0067(8)
C18 0.0411(11) 0.0555(13) 0.092(2) -0.0001(12) 0.0034(11) 0.0138(9)
C19 0.0408(10) 0.0539(12) 0.0762(17) 0.0125(11) 0.0041(10) 0.0106(9)
C20 0.0994(19) 0.0471(12) 0.0441(14) 0.0014(9) 0.0126(12) 0.0326(12)
C21 0.0401(10) 0.0326(9) 0.0585(14) -0.0063(8) -0.0018(8) -0.0059(7)
C22 0.0435(9) 0.0421(9) 0.0450(13) -0.0066(8) -0.0101(8) -0.0004(7)
C23 0.0494(12) 0.0730(15) 0.0698(17) 0.0181(13) 0.0144(11) 0.0065(10)
C24 0.0645(13) 0.0490(11) 0.0696(17) -0.0278(11) 0.0084(12) 0.0018(9)
C25 0.0664(14) 0.0574(13) 0.079(2) 0.0200(13) 0.0183(13) 0.0163(10)
C26 0.041(3) 0.100(5) 0.161(7) -0.003(5) -0.008(3) 0.000(3)
C27 0.126(6) 0.202(9) 0.259(11) -0.014(8) -0.037(7) 0.003(6)
C26' 0.055(5) 0.081(6) 0.123(9) -0.002(6) 0.006(5) -0.019(4)
C27' 0.091(7) 0.125(8) 0.203(11) 0.007(7) 0.036(7) -0.023(5)
O1 0.0693(9) 0.0314(7) 0.0580(10) -0.0037(6) -0.0086(7) 0.0060(6)
O2 0.0365(7) 0.0470(7) 0.0713(11) 0.0143(7) 0.0139(7) 0.0041(5)
O3 0.0402(7) 0.0397(7) 0.0599(10) 0.0170(6) 0.0157(6) 0.0064(6)
O4 0.0416(6) 0.0369(6) 0.0483(8) -0.0068(6) -0.0052(6) 0.0031(5)
O5 0.0393(7) 0.0518(7) 0.0672(11) -0.0134(7) -0.0066(7) 0.0132(6)
O6 0.0663(10) 0.0782(11) 0.0729(13) -0.0096(9) 0.0195(9) 0.0330(9)
O7 0.0547(9) 0.0792(12) 0.1280(19) 0.0136(13) -0.0021(11) 0.0286(9)
O8 0.0382(8) 0.0702(11) 0.156(2) 0.0219(13) 0.0075(11) 0.0062(8)

loop_
_atom_type_symbol
_atom_type_description
_atom_type_scat_dispersion_real
_atom_type_scat_dispersion_imag
_atom_type_scat_source
C C 0.0181 0.0091 'International Tables Vol C Tables 4.2.6.8 and 6.1.1.4'
H H 0.0000 0.0000 'International Tables Vol C Tables 4.2.6.8 and 6.1.1.4'
O O 0.0492 0.0322 'International Tables Vol C Tables 4.2.6.8 and 6.1.1.4'

loop_
_geom_angle_atom_site_label_1
_geom_angle_atom_site_label_2
_geom_angle_atom_site_label_3
_geom_angle
C2 C1 C10 113.57(15)
C2 C1 H1A 108.9
C10 C1 H1A 108.9
C2 C1 H1B 108.9
C10 C1 H1B 108.9
H1A C1 H1B 107.7
C3 C2 C1 113.35(16)
C3 C2 H2A 108.9
C1 C2 H2A 108.9
C3 C2 H2B 108.9
C1 C2 H2B 108.9
H2A C2 H2B 107.7
O1 C3 C2 121.79(18)
O1 C3 C4 120.9(2)
C2 C3 C4 117.25(16)
C20 C4 C3 109.78(18)
C20 C4 C19 109.1(2)
C3 C4 C19 106.13(16)
C20 C4 C5 107.83(16)
C3 C4 C5 107.49(15)
C19 C4 C5 116.38(16)
C6 C5 C4 115.09(15)
C6 C5 C10 109.15(13)
C4 C5 C10 118.82(15)
C6 C5 H5 104.0
C4 C5 H5 104.0
C10 C5 H5 104.0
O2 C6 C5 125.88(16)
O2 C6 C7 120.94(16)
C5 C6 C7 113.18(14)
O3 C7 C6 113.81(13)
O3 C7 C8 110.51(13)
C6 C7 C8 108.46(15)
O3 C7 H7 108.0
C6 C7 H7 108.0
C8 C7 H7 108.0
C21 C8 C7 105.21(14)
C21 C8 C9 114.15(15)
C7 C8 C9 109.72(13)
C21 C8 C14 109.97(13)
C7 C8 C14 109.74(14)
C9 C8 C14 108.00(13)
C11 C9 C8 109.81(13)
C11 C9 C10 114.02(15)
C8 C9 C10 116.37(13)
C11 C9 H9 105.2
C8 C9 H9 105.2
C10 C9 H9 105.2
C22 C10 C1 109.04(16)
C22 C10 C9 112.94(14)
C1 C10 C9 108.35(13)
C22 C10 C5 113.58(14)
C1 C10 C5 106.81(14)
C9 C10 C5 105.82(14)
C12 C11 C9 112.24(17)
C12 C11 H11A 109.2
C9 C11 H11A 109.2
C12 C11 H11B 109.2
C9 C11 H11B 109.2
H11A C11 H11B 107.9
C23 C12 C11 121.8(2)
C23 C12 C13 123.96(19)
C11 C12 C13 114.29(16)
C17 C13 C12 110.73(16)
C17 C13 C24 104.38(16)
C12 C13 C24 109.83(19)
C17 C13 C14 110.23(17)
C12 C13 C14 106.56(14)
C24 C13 C14 115.16(16)
C15 C14 C8 113.12(13)
C15 C14 C13 107.74(14)
C8 C14 C13 114.43(16)
C15 C14 H14 107.0
C8 C14 H14 107.0
C13 C14 H14 107.0
O4 C15 O5 116.15(17)
O4 C15 C14 126.61(15)
O5 C15 C14 117.24(15)
O5 C16 C25 111.44(19)
O5 C16 C17 110.98(16)
C25 C16 C17 111.3(2)
O5 C16 C18 104.63(18)
C25 C16 C18 110.04(19)
C17 C16 C18 108.16(19)
O6 C17 C16 118.0(2)
O6 C17 C13 122.6(2)
C16 C17 C13 119.30(17)
O7 C18 O8 125.8(2)
O7 C18 C16 123.9(2)
O8 C18 C16 110.27(19)
C4 C19 H19A 109.5
C4 C19 H19B 109.5
H19A C19 H19B 109.5
C4 C19 H19C 109.5
H19A C19 H19C 109.5
H19B C19 H19C 109.5
C4 C20 H20A 109.5
C4 C20 H20B 109.5
H20A C20 H20B 109.5
C4 C20 H20C 109.5
H20A C20 H20C 109.5
H20B C20 H20C 109.5
C8 C21 H21A 109.5
C8 C21 H21B 109.5
H21A C21 H21B 109.5
C8 C21 H21C 109.5
H21A C21 H21C 109.5
H21B C21 H21C 109.5
C10 C22 H22A 109.5
C10 C22 H22B 109.5
H22A C22 H22B 109.5
C10 C22 H22C 109.5
H22A C22 H22C 109.5
H22B C22 H22C 109.5
C12 C23 H23A 120.0
C12 C23 H23B 120.0
H23A C23 H23B 120.0
C13 C24 H24A 109.5
C13 C24 H24B 109.5
H24A C24 H24B 109.5
C13 C24 H24C 109.5
H24A C24 H24C 109.5
H24B C24 H24C 109.5
C16 C25 H25A 109.5
C16 C25 H25B 109.5
H25A C25 H25B 109.5
C16 C25 H25C 109.5
H25A C25 H25C 109.5
H25B C25 H25C 109.5
O8 C26 C27 110.9(7)
O8 C26 H26A 109.5
C27 C26 H26A 109.5
O8 C26 H26B 109.5
C27 C26 H26B 109.5
H26A C26 H26B 108.1
C26 C27 H27A 109.3
C26 C27 H27B 109.3
H27A C27 H27B 109.5
C26 C27 H27C 109.9
H27A C27 H27C 109.5
H27B C27 H27C 109.5
O8 C26' C27' 108.7(8)
O8 C26' H26C 110.0
C27' C26' H26C 110.0
O8 C26' H26D 110.0
C27' C26' H26D 110.0
H26C C26' H26D 108.3
C26' C27' H27D 109.5
C26' C27' H27E 109.5
H27D C27' H27E 109.5
C26' C27' H27F 109.5
H27D C27' H27F 109.5
H27E C27' H27F 109.5
C7 O3 H3 112(2)
C15 O5 C16 123.03(16)
C18 O8 C26' 117.8(5)
C18 O8 C26 115.3(4)
C26' O8 C26 24.8(6)

loop_
_geom_bond_atom_site_label_1
_geom_bond_atom_site_label_2
_geom_bond_distance
C1 C2 1.537(3)
C1 C10 1.544(2)
C1 H1A 0.9700
C1 H1B 0.9700
C2 C3 1.486(3)
C2 H2A 0.9700
C2 H2B 0.9700
C3 O1 1.213(2)
C3 C4 1.533(3)
C4 C20 1.521(3)
C4 C19 1.546(3)
C4 C5 1.559(2)
C5 C6 1.516(2)
C5 C10 1.566(3)
C5 H5 0.9800
C6 O2 1.207(2)
C6 C7 1.518(2)
C7 O3 1.411(2)
C7 C8 1.556(2)
C7 H7 0.9800
C8 C21 1.551(2)
C8 C9 1.558(2)
C8 C14 1.568(2)
C9 C11 1.544(3)
C9 C10 1.564(2)
C9 H9 0.9800
C10 C22 1.537(2)
C11 C12 1.509(3)
C11 H11A 0.9700
C11 H11B 0.9700
C12 C23 1.308(3)
C12 C13 1.536(3)
C13 C17 1.530(3)
C13 C24 1.553(3)
C13 C14 1.576(3)
C14 C15 1.532(3)
C14 H14 0.9800
C15 O4 1.191(2)
C15 O5 1.343(2)
C16 O5 1.433(2)
C16 C25 1.516(3)
C16 C17 1.521(4)
C16 C18 1.544(3)
C17 O6 1.204(3)
C18 O7 1.181(3)
C18 O8 1.314(3)
C19 H19A 0.9600
C19 H19B 0.9600
C19 H19C 0.9600
C20 H20A 0.9600
C20 H20B 0.9600
C20 H20C 0.9600
C21 H21A 0.9600
C21 H21B 0.9600
C21 H21C 0.9600
C22 H22A 0.9600
C22 H22B 0.9600
C22 H22C 0.9600
C23 H23A 0.9300
C23 H23B 0.9300
C24 H24A 0.9600
C24 H24B 0.9600
C24 H24C 0.9600
C25 H25A 0.9600
C25 H25B 0.9600
C25 H25C 0.9600
C26 O8 1.477(6)
C26 C27 1.489(9)
C26 H26A 0.9700
C26 H26B 0.9700
C27 H27A 0.9601
C27 H27B 0.9600
C27 H27C 0.9600
C26' O8 1.466(9)
C26' C27' 1.473(10)
C26' H26C 0.9700
C26' H26D 0.9700
C27' H27D 0.9600
C27' H27E 0.9600
C27' H27F 0.9600
O3 H3 0.820(10)

loop_
_geom_hbond_atom_site_label_D
_geom_hbond_atom_site_label_H
_geom_hbond_atom_site_label_A
_geom_hbond_distance_DH
_geom_hbond_distance_HA
_geom_hbond_distance_DA
_geom_hbond_angle_DHA
_geom_hbond_site_symmetry_A
O3 H3 O2 0.820(10) 2.31(3) 2.7220(18) 112(2) .
O3 H3 O1 0.820(10) 2.188(19) 2.926(2) 150(3) 8_455

loop_
_geom_torsion_atom_site_label_1
_geom_torsion_atom_site_label_2
_geom_torsion_atom_site_label_3
_geom_torsion_atom_site_label_4
_geom_torsion
C10 C1 C2 C3 53.2(2)
C1 C2 C3 O1 131.17(19)
C1 C2 C3 C4 -50.6(2)
O1 C3 C4 C20 -18.6(3)
C2 C3 C4 C20 163.16(18)
O1 C3 C4 C19 99.2(2)
C2 C3 C4 C19 -79.0(2)
O1 C3 C4 C5 -135.66(18)
C2 C3 C4 C5 46.1(2)
C20 C4 C5 C6 60.7(2)
C3 C4 C5 C6 178.98(16)
C19 C4 C5 C6 -62.2(2)
C20 C4 C5 C10 -167.17(18)
C3 C4 C5 C10 -48.9(2)
C19 C4 C5 C10 69.9(2)
C4 C5 C6 O2 22.3(3)
C10 C5 C6 O2 -114.2(2)
C4 C5 C6 C7 -157.67(16)
C10 C5 C6 C7 65.78(19)
O2 C6 C7 O3 -5.0(3)
C5 C6 C7 O3 174.98(16)
O2 C6 C7 C8 118.4(2)
C5 C6 C7 C8 -61.58(19)
O3 C7 C8 C21 54.17(18)
C6 C7 C8 C21 -71.23(16)
O3 C7 C8 C9 177.38(14)
C6 C7 C8 C9 51.99(17)
O3 C7 C8 C14 -64.10(17)
C6 C7 C8 C14 170.51(13)
C21 C8 C9 C11 -66.40(18)
C7 C8 C9 C11 175.82(14)
C14 C8 C9 C11 56.23(18)
C21 C8 C9 C10 65.01(19)
C7 C8 C9 C10 -52.78(19)
C14 C8 C9 C10 -172.36(14)
C2 C1 C10 C22 71.5(2)
C2 C1 C10 C9 -165.21(16)
C2 C1 C10 C5 -51.6(2)
C11 C9 C10 C22 58.9(2)
C8 C9 C10 C22 -70.5(2)
C11 C9 C10 C1 -62.03(19)
C8 C9 C10 C1 168.55(15)
C11 C9 C10 C5 -176.28(13)
C8 C9 C10 C5 54.31(18)
C6 C5 C10 C22 67.04(18)
C4 C5 C10 C22 -67.7(2)
C6 C5 C10 C1 -172.71(14)
C4 C5 C10 C1 52.59(19)
C6 C5 C10 C9 -57.41(17)
C4 C5 C10 C9 167.90(14)
C8 C9 C11 C12 -57.5(2)
C10 C9 C11 C12 169.87(14)
C9 C11 C12 C23 -122.4(2)
C9 C11 C12 C13 57.7(2)
C23 C12 C13 C17 6.5(3)
C11 C12 C13 C17 -173.62(17)
C23 C12 C13 C24 -108.3(3)
C11 C12 C13 C24 71.6(2)
C23 C12 C13 C14 126.4(2)
C11 C12 C13 C14 -53.7(2)
C21 C8 C14 C15 -168.96(16)
C7 C8 C14 C15 -53.69(18)
C9 C8 C14 C15 65.89(18)
C21 C8 C14 C13 67.13(19)
C7 C8 C14 C13 -177.59(13)
C9 C8 C14 C13 -58.02(17)
C17 C13 C14 C15 48.55(18)
C12 C13 C14 C15 -71.65(18)
C24 C13 C14 C15 166.30(18)
C17 C13 C14 C8 175.29(14)
C12 C13 C14 C8 55.08(19)
C24 C13 C14 C8 -67.0(2)
C8 C14 C15 O4 2.2(3)
C13 C14 C15 O4 129.7(2)
C8 C14 C15 O5 -178.09(16)
C13 C14 C15 O5 -50.6(2)
O5 C16 C17 O6 150.7(2)
C25 C16 C17 O6 -84.6(2)
C18 C16 C17 O6 36.4(3)
O5 C16 C17 C13 -32.4(2)
C25 C16 C17 C13 92.3(2)
C18 C16 C17 C13 -146.65(18)
C12 C13 C17 O6 -75.2(2)
C24 C13 C17 O6 42.9(3)
C14 C13 C17 O6 167.16(19)
C12 C13 C17 C16 108.1(2)
C24 C13 C17 C16 -133.8(2)
C14 C13 C17 C16 -9.6(2)
O5 C16 C18 O7 131.5(3)
C25 C16 C18 O7 11.7(4)
C17 C16 C18 O7 -110.1(3)
O5 C16 C18 O8 -50.9(3)
C25 C16 C18 O8 -170.7(3)
C17 C16 C18 O8 67.5(3)
O4 C15 O5 C16 -173.56(19)
C14 C15 O5 C16 6.7(3)
C25 C16 O5 C15 -88.9(3)
C17 C16 O5 C15 35.8(3)
C18 C16 O5 C15 152.2(2)
O7 C18 O8 C26' 16.3(10)
C16 C18 O8 C26' -161.2(8)
O7 C18 O8 C26 -11.3(7)
C16 C18 O8 C26 171.1(5)
C27' C26' O8 C18 -174.3(10)
C27' C26' O8 C26 -83(2)
C27 C26 O8 C18 -93.4(8)
C27 C26 O8 C26' 165(2)
